data_4082562
loop_
_publ_author_name
'Wang, Tao'
'Hao, Xin-Qi'
'Huang, Juan-Juan'
'Wang, Kai'
'Gong, Jun-Fang'
'Song, Mao-Ping'

_publ_section_title
;
 Chiral CNN Pincer Palladium(II) Complexes with
 2-Aryl-6-(oxazolinyl)pyridine Ligands: Synthesis, Characterization, and
 Application to Enantioselective Allylation of Isatins and Suzuki--Miyaura
 Coupling Reaction
;
_journal_issue 1
_journal_name_full Organometallics
_journal_page_first 194
_journal_paper_doi 10.1021/om400945d
_journal_volume 33
_journal_year 2014
_chemical_absolute_configuration ad
_chemical_formula_moiety 'C20 H15 Cl N2 O Pd'
_chemical_formula_sum 'C20 H15 Cl N2 O Pd'
_chemical_formula_weight 441.19
_chemical_name_systematic
;
 ? 
;
_space_group_crystal_system orthorhombic
_space_group_IT_number 19
_space_group_name_Hall 'P 2ac 2ab'
_space_group_name_H-M_alt 'P 21 21 21'
_symmetry_space_group_name_Hall 'P 2ac 2ab'
_symmetry_space_group_name_H-M 'P 21 21 21'
_atom_sites_solution_hydrogens geom
_atom_sites_solution_primary direct
_atom_sites_solution_secondary difmap
_audit_creation_date 2011-06-21
_audit_creation_method
;
  Olex2 1.1
  (compiled 2011.02.15 svn.r1672, GUI svn.r3494)
;
_cell_angle_alpha 90.00
_cell_angle_beta 90.00
_cell_angle_gamma 90.00
_cell_formula_units_Z 4
_cell_length_a 10.100(2)
_cell_length_b 11.2001(12)
_cell_length_c 15.725(2)
_cell_measurement_reflns_used 4253
_cell_measurement_temperature 291.15
_cell_measurement_theta_max 29.1104
_cell_measurement_theta_min 3.0060
_cell_volume 1778.8(5)
_computing_cell_refinement
;
CrysAlisPro, Agilent Technologies,
Version 1.171.35.11 (release 16-05-2011 CrysAlis171 .NET)
(compiled May 16 2011,17:55:39)
;
_computing_data_collection
;
CrysAlisPro, Agilent Technologies,
Version 1.171.35.11 (release 16-05-2011 CrysAlis171 .NET)
(compiled May 16 2011,17:55:39)
;
_computing_data_reduction
;
CrysAlisPro, Agilent Technologies,
Version 1.171.35.11 (release 16-05-2011 CrysAlis171 .NET)
(compiled May 16 2011,17:55:39)
;
_computing_molecular_graphics
;
O. V. Dolomanov, L. J. Bourhis, R. J. Gildea, J. A. K. Howard and H. Puschmann,
OLEX2: a complete structure solution, refinement and analysis program.
J. Appl. Cryst. (2009). 42, 339-341.
;
_computing_publication_material
;
O. V. Dolomanov, L. J. Bourhis, R. J. Gildea, J. A. K. Howard and H. Puschmann,
OLEX2: a complete structure solution, refinement and analysis program.
J. Appl. Cryst. (2009). 42, 339-341.
;
_computing_structure_refinement 'SHELXL-97 (Sheldrick, 1997)'
_computing_structure_solution 'A short history of SHELX (Sheldrick, 2007)'
_diffrn_ambient_temperature 291.15
_diffrn_detector_area_resol_mean 16.2312
_diffrn_measured_fraction_theta_full 0.998
_diffrn_measured_fraction_theta_max 0.998
_diffrn_measurement_details
;
  1 omega  -66.00  -40.00   1.0000    6.0000
omega____ theta____ kappa____ phi______ frames
    -      -17.1323  143.0000 -133.0000 26

  2 omega  -50.00   67.00   1.0000    6.0000
omega____ theta____ kappa____ phi______ frames
    -       19.7104    0.0000 -150.0000 117

  3 omega   48.00   77.00   1.0000   10.0000
omega____ theta____ kappa____ phi______ frames
    -       19.7104   70.0000  172.0000 29

  4 omega    0.00   39.00   1.0000   10.0000
omega____ theta____ kappa____ phi______ frames
    -       19.7104   70.0000  172.0000 39
;
_diffrn_measurement_device_type 'Xcalibur, Eos, Gemini'
_diffrn_measurement_method '\w scans'
_diffrn_orient_matrix_UB_11 -0.0664114000
_diffrn_orient_matrix_UB_12 0.0152914000
_diffrn_orient_matrix_UB_13 -0.0103575000
_diffrn_orient_matrix_UB_21 0.0232304000
_diffrn_orient_matrix_UB_22 0.0357052000
_diffrn_orient_matrix_UB_23 -0.0340859000
_diffrn_orient_matrix_UB_31 -0.0037230000
_diffrn_orient_matrix_UB_32 -0.0500142000
_diffrn_orient_matrix_UB_33 -0.0275230000
_diffrn_radiation_monochromator graphite
_diffrn_radiation_type 'Mo K\a'
_diffrn_radiation_wavelength 0.7107
_diffrn_reflns_av_R_equivalents 0.0254
_diffrn_reflns_av_unetI/netI 0.0419
_diffrn_reflns_limit_h_max 6
_diffrn_reflns_limit_h_min -12
_diffrn_reflns_limit_k_max 12
_diffrn_reflns_limit_k_min -14
_diffrn_reflns_limit_l_max 19
_diffrn_reflns_limit_l_min -10
_diffrn_reflns_number 7100
_diffrn_reflns_theta_full 26.37
_diffrn_reflns_theta_max 26.37
_diffrn_reflns_theta_min 3.01
_diffrn_source 'Enhance (Mo) X-ray Source'
_exptl_absorpt_coefficient_mu 1.203
_exptl_absorpt_correction_T_max 1.00000
_exptl_absorpt_correction_T_min 0.93928
_exptl_absorpt_correction_type multi-scan
_exptl_absorpt_process_details
;
CrysAlisPro, Agilent Technologies,
Version 1.171.35.11 (release 16-05-2011 CrysAlis171 .NET)
(compiled May 16 2011,17:55:39)
Empirical absorption correction using spherical harmonics,
 implemented in SCALE3 ABSPACK scaling algorithm.
;
_exptl_crystal_density_diffrn 1.647
_exptl_crystal_density_method 'not measured'
_exptl_crystal_F_000 880
_exptl_crystal_size_max 0.24
_exptl_crystal_size_mid 0.20
_exptl_crystal_size_min 0.20
_refine_diff_density_max 0.243
_refine_diff_density_min -0.307
_refine_diff_density_rms 0.056
_refine_ls_abs_structure_details 'Flack H D (1983), Acta Cryst. A39, 876-881'
_refine_ls_abs_structure_Flack -0.03(2)
_refine_ls_extinction_method none
_refine_ls_goodness_of_fit_ref 1.019
_refine_ls_hydrogen_treatment constr
_refine_ls_matrix_type full
_refine_ls_number_parameters 226
_refine_ls_number_reflns 3625
_refine_ls_number_restraints 0
_refine_ls_restrained_S_all 1.019
_refine_ls_R_factor_all 0.0311
_refine_ls_R_factor_gt 0.0268
_refine_ls_shift/su_max 0.001
_refine_ls_shift/su_mean 0.000
_refine_ls_structure_factor_coef Fsqd
_refine_ls_weighting_details 'calc w=1/[\s^2^(Fo^2^)+(0.0169P)^2^+0.0000P] where P=(Fo^2^+2Fc^2^)/3'
_refine_ls_weighting_scheme calc
_refine_ls_wR_factor_gt 0.0486
_refine_ls_wR_factor_ref 0.0504
_reflns_number_gt 3339
_reflns_number_total 3625
_reflns_threshold_expression >2sigma(I)
_cod_data_source_file om400945d_si_002.cif
_cod_data_source_block complex-3c
_cod_original_cell_volume 1778.9(5)
_cod_database_code 4082562
_chemical_oxdiff_formula 'C11 H10 S O2'
_reflns_odcompleteness_completeness 99.67
_reflns_odcompleteness_iscentric 1
_reflns_odcompleteness_theta 26.32

loop_
_space_group_symop_id
_space_group_symop_operation_xyz
1 'x, y, z'
2 '-x+1/2, -y, z+1/2'
3 'x+1/2, -y+1/2, -z'
4 '-x, y+1/2, -z+1/2'

loop_
_atom_site_label
_atom_site_type_symbol
_atom_site_fract_x
_atom_site_fract_y
_atom_site_fract_z
_atom_site_U_iso_or_equiv
_atom_site_adp_type
_atom_site_occupancy
_atom_site_symmetry_multiplicity
_atom_site_calc_flag
_atom_site_refinement_flags
Pd1 Pd 0.31682(2) 0.640706(19) 0.345978(15) 0.03035(7) Uani 1 1 d .
Cl1 Cl 0.17105(10) 0.68831(7) 0.23882(6) 0.0484(2) Uani 1 1 d .
O1 O 0.6592(2) 0.84092(19) 0.39314(16) 0.0488(6) Uani 1 1 d .
N1 N 0.4305(2) 0.6087(2) 0.44563(17) 0.0314(6) Uani 1 1 d .
N2 N 0.4710(3) 0.7757(2) 0.33016(18) 0.0369(7) Uani 1 1 d .
C1 C 0.2160(3) 0.5042(3) 0.3954(2) 0.0329(8) Uani 1 1 d .
C2 C 0.0991(3) 0.4524(3) 0.3662(2) 0.0417(9) Uani 1 1 d .
H2 H 0.0595 0.4802 0.3166 0.050 Uiso 1 1 calc R
C3 C 0.0420(3) 0.3593(3) 0.4113(3) 0.0515(9) Uani 1 1 d .
H3 H -0.0357 0.3248 0.3913 0.062 Uiso 1 1 calc R
C4 C 0.0980(4) 0.3169(3) 0.4851(3) 0.0544(11) Uani 1 1 d .
H4 H 0.0574 0.2551 0.5148 0.065 Uiso 1 1 calc R
C5 C 0.2148(3) 0.3659(3) 0.5155(2) 0.0459(9) Uani 1 1 d .
H5 H 0.2538 0.3363 0.5648 0.055 Uiso 1 1 calc R
C6 C 0.2734(3) 0.4608(3) 0.4710(2) 0.0339(8) Uani 1 1 d .
C7 C 0.3934(3) 0.5228(3) 0.5003(2) 0.0328(7) Uani 1 1 d .
C8 C 0.4651(3) 0.5093(3) 0.5755(2) 0.0454(9) Uani 1 1 d .
H8 H 0.4413 0.4505 0.6144 0.054 Uiso 1 1 calc R
C9 C 0.5711(4) 0.5831(3) 0.5921(3) 0.0536(10) Uani 1 1 d .
H9 H 0.6179 0.5747 0.6426 0.064 Uiso 1 1 calc R
C10 C 0.6084(4) 0.6695(3) 0.5341(2) 0.0497(10) Uani 1 1 d .
H10 H 0.6804 0.7191 0.5446 0.060 Uiso 1 1 calc R
C11 C 0.5359(3) 0.6803(3) 0.4605(2) 0.0375(8) Uani 1 1 d .
C12 C 0.5531(3) 0.7676(3) 0.3917(2) 0.0384(8) Uani 1 1 d .
C13 C 0.6502(3) 0.9111(3) 0.3154(3) 0.0506(10) Uani 1 1 d .
H13A H 0.7242 0.8940 0.2781 0.061 Uiso 1 1 calc R
H13B H 0.6499 0.9958 0.3283 0.061 Uiso 1 1 calc R
C14 C 0.5176(3) 0.8733(3) 0.2733(2) 0.0403(8) Uani 1 1 d .
H14 H 0.5354 0.8408 0.2166 0.048 Uiso 1 1 calc R
C15 C 0.4127(3) 0.9696(3) 0.2669(3) 0.0437(9) Uani 1 1 d .
C16 C 0.3920(4) 1.0492(3) 0.3335(3) 0.0646(12) Uani 1 1 d .
H16 H 0.4446 1.0456 0.3819 0.077 Uiso 1 1 calc R
C17 C 0.2914(5) 1.1349(4) 0.3270(4) 0.0906(18) Uani 1 1 d .
H17 H 0.2777 1.1892 0.3708 0.109 Uiso 1 1 calc R
C18 C 0.2136(4) 1.1383(5) 0.2563(5) 0.096(2) Uani 1 1 d .
H18 H 0.1448 1.1933 0.2535 0.115 Uiso 1 1 calc R
C19 C 0.2344(4) 1.0630(4) 0.1898(4) 0.0853(17) Uani 1 1 d .
H19 H 0.1826 1.0686 0.1411 0.102 Uiso 1 1 calc R
C20 C 0.3340(4) 0.9776(4) 0.1953(3) 0.0651(12) Uani 1 1 d .
H20 H 0.3478 0.9252 0.1503 0.078 Uiso 1 1 calc R

loop_
_atom_site_aniso_label
_atom_site_aniso_U_11
_atom_site_aniso_U_22
_atom_site_aniso_U_33
_atom_site_aniso_U_23
_atom_site_aniso_U_13
_atom_site_aniso_U_12
Pd1 0.03227(11) 0.03140(11) 0.02738(12) -0.00259(12) -0.00335(12) -0.00110(12)
Cl1 0.0551(5) 0.0516(4) 0.0384(5) -0.0002(4) -0.0165(5) 0.0021(4)
O1 0.0434(14) 0.0465(13) 0.0566(16) 0.0040(13) -0.0053(12) -0.0196(12)
N1 0.0332(14) 0.0298(14) 0.0312(15) -0.0030(12) -0.0057(12) -0.0026(11)
N2 0.0396(15) 0.0327(13) 0.0384(18) 0.0059(13) -0.0032(14) -0.0053(12)
C1 0.0321(19) 0.0346(16) 0.0321(19) -0.0072(15) 0.0014(14) -0.0042(14)
C2 0.0412(18) 0.0460(19) 0.038(2) -0.0024(17) -0.0043(16) -0.0081(16)
C3 0.0408(19) 0.055(2) 0.059(3) -0.007(2) -0.0029(19) -0.017(2)
C4 0.062(3) 0.044(2) 0.057(3) -0.002(2) 0.007(2) -0.0203(19)
C5 0.057(2) 0.0418(17) 0.039(2) 0.0002(18) -0.0004(16) -0.0087(19)
C6 0.0344(17) 0.0322(16) 0.0352(19) -0.0047(16) 0.0016(14) -0.0029(13)
C7 0.0352(17) 0.0298(15) 0.0336(19) 0.0001(16) -0.0018(15) 0.0007(14)
C8 0.055(2) 0.0427(19) 0.038(2) 0.0067(17) -0.0114(18) -0.0064(18)
C9 0.057(2) 0.059(2) 0.045(2) 0.008(2) -0.023(2) -0.006(2)
C10 0.049(2) 0.050(2) 0.049(2) 0.0019(19) -0.0189(19) -0.0134(18)
C11 0.0393(18) 0.0371(17) 0.0362(19) -0.0023(16) -0.0039(16) -0.0069(15)
C12 0.0374(18) 0.0329(16) 0.045(2) -0.0030(16) -0.0005(17) -0.0061(15)
C13 0.047(2) 0.0463(18) 0.059(3) 0.0134(19) 0.0044(18) -0.0096(17)
C14 0.0424(19) 0.0360(17) 0.042(2) 0.0061(17) 0.0066(16) -0.0033(16)
C15 0.0405(19) 0.0350(17) 0.056(2) 0.0122(19) 0.0076(18) -0.0072(16)
C16 0.056(2) 0.051(2) 0.087(4) -0.007(3) 0.014(3) -0.0008(19)
C17 0.072(3) 0.056(2) 0.143(6) -0.008(4) 0.037(4) -0.002(3)
C18 0.053(3) 0.058(3) 0.177(7) 0.034(4) 0.013(4) -0.006(3)
C19 0.059(3) 0.077(3) 0.120(5) 0.049(3) -0.016(3) -0.017(3)
C20 0.054(2) 0.060(2) 0.082(3) 0.021(2) -0.007(3) -0.013(2)

loop_
_atom_type_symbol
_atom_type_description
_atom_type_scat_dispersion_real
_atom_type_scat_dispersion_imag
_atom_type_scat_source
C C 0.0033 0.0016 'International Tables Vol C Tables 4.2.6.8 and 6.1.1.4'
H H 0.0000 0.0000 'International Tables Vol C Tables 4.2.6.8 and 6.1.1.4'
O O 0.0106 0.0060 'International Tables Vol C Tables 4.2.6.8 and 6.1.1.4'
N N 0.0061 0.0033 'International Tables Vol C Tables 4.2.6.8 and 6.1.1.4'
Pd Pd -0.9988 1.0072 'International Tables Vol C Tables 4.2.6.8 and 6.1.1.4'
Cl Cl 0.1484 0.1585 'International Tables Vol C Tables 4.2.6.8 and 6.1.1.4'

loop_
_geom_angle_atom_site_label_1
_geom_angle_atom_site_label_2
_geom_angle_atom_site_label_3
_geom_angle
N1 Pd1 Cl1 174.36(8)
N1 Pd1 N2 78.57(10)
N1 Pd1 C1 81.28(11)
N2 Pd1 Cl1 102.27(8)
C1 Pd1 Cl1 97.84(9)
C1 Pd1 N2 159.84(11)
C12 O1 C13 105.4(3)
C7 N1 Pd1 118.4(2)
C7 N1 C11 122.2(3)
C11 N1 Pd1 119.1(2)
C12 N2 Pd1 109.1(2)
C12 N2 C14 107.5(3)
C14 N2 Pd1 143.4(2)
C2 C1 Pd1 128.5(2)
C2 C1 C6 118.9(3)
C6 C1 Pd1 112.5(2)
C1 C2 H2 120.1
C3 C2 C1 119.8(3)
C3 C2 H2 120.1
C2 C3 H3 119.3
C4 C3 C2 121.3(3)
C4 C3 H3 119.3
C3 C4 H4 119.9
C3 C4 C5 120.3(3)
C5 C4 H4 119.9
C4 C5 H5 120.4
C4 C5 C6 119.1(3)
C6 C5 H5 120.4
C1 C6 C7 116.1(3)
C5 C6 C1 120.5(3)
C5 C6 C7 123.3(3)
N1 C7 C6 111.6(3)
N1 C7 C8 118.4(3)
C8 C7 C6 129.9(3)
C7 C8 H8 120.1
C9 C8 C7 119.9(3)
C9 C8 H8 120.1
C8 C9 H9 119.7
C8 C9 C10 120.5(3)
C10 C9 H9 119.7
C9 C10 H10 120.9
C11 C10 C9 118.2(3)
C11 C10 H10 120.9
N1 C11 C10 120.8(3)
N1 C11 C12 111.1(3)
C10 C11 C12 128.0(3)
O1 C12 C11 119.1(3)
N2 C12 O1 119.0(3)
N2 C12 C11 121.9(3)
O1 C13 H13A 110.7
O1 C13 H13B 110.7
O1 C13 C14 105.3(2)
H13A C13 H13B 108.8
C14 C13 H13A 110.7
C14 C13 H13B 110.7
N2 C14 C13 102.6(3)
N2 C14 H14 109.3
N2 C14 C15 110.0(2)
C13 C14 H14 109.3
C15 C14 C13 115.9(3)
C15 C14 H14 109.3
C16 C15 C14 120.7(4)
C20 C15 C14 120.2(4)
C20 C15 C16 119.1(4)
C15 C16 H16 120.2
C15 C16 C17 119.5(5)
C17 C16 H16 120.2
C16 C17 H17 120.1
C18 C17 C16 119.8(6)
C18 C17 H17 120.1
C17 C18 H18 119.3
C17 C18 C19 121.5(5)
C19 C18 H18 119.3
C18 C19 H19 120.3
C18 C19 C20 119.3(5)
C20 C19 H19 120.3
C15 C20 C19 120.8(5)
C15 C20 H20 119.6
C19 C20 H20 119.6

loop_
_geom_bond_atom_site_label_1
_geom_bond_atom_site_label_2
_geom_bond_distance
Pd1 Cl1 2.3004(9)
Pd1 N1 1.975(3)
Pd1 N2 2.184(2)
Pd1 C1 1.995(3)
O1 C12 1.350(4)
O1 C13 1.456(4)
N1 C7 1.343(4)
N1 C11 1.353(4)
N2 C12 1.278(4)
N2 C14 1.489(4)
C1 C2 1.393(4)
C1 C6 1.409(4)
C2 H2 0.9300
C2 C3 1.387(5)
C3 H3 0.9300
C3 C4 1.376(5)
C4 H4 0.9300
C4 C5 1.386(5)
C5 H5 0.9300
C5 C6 1.404(4)
C6 C7 1.470(4)
C7 C8 1.396(4)
C8 H8 0.9300
C8 C9 1.378(4)
C9 H9 0.9300
C9 C10 1.381(5)
C10 H10 0.9300
C10 C11 1.375(5)
C11 C12 1.468(5)
C13 H13A 0.9700
C13 H13B 0.9700
C13 C14 1.552(4)
C14 H14 0.9800
C14 C15 1.516(4)
C15 C16 1.390(5)
C15 C20 1.381(5)
C16 H16 0.9300
C16 C17 1.402(6)
C17 H17 0.9300
C17 C18 1.361(7)
C18 H18 0.9300
C18 C19 1.360(8)
C19 H19 0.9300
C19 C20 1.391(6)
C20 H20 0.9300

loop_
_geom_torsion_atom_site_label_1
_geom_torsion_atom_site_label_2
_geom_torsion_atom_site_label_3
_geom_torsion_atom_site_label_4
_geom_torsion
Pd1 N1 C7 C6 3.8(3)
Pd1 N1 C7 C8 -172.8(2)
Pd1 N1 C11 C10 172.5(3)
Pd1 N1 C11 C12 -4.8(3)
Pd1 N2 C12 O1 178.1(2)
Pd1 N2 C12 C11 -1.4(4)
Pd1 N2 C14 C13 -175.2(3)
Pd1 N2 C14 C15 60.9(4)
Pd1 C1 C2 C3 -178.2(3)
Pd1 C1 C6 C5 179.0(2)
Pd1 C1 C6 C7 0.7(3)
Cl1 Pd1 N1 C7 78.6(8)
Cl1 Pd1 N1 C11 -95.7(8)
Cl1 Pd1 N2 C12 173.3(2)
Cl1 Pd1 N2 C14 -7.8(4)
Cl1 Pd1 C1 C2 4.5(3)
Cl1 Pd1 C1 C6 -173.4(2)
O1 C13 C14 N2 -4.7(3)
O1 C13 C14 C15 115.1(3)
N1 Pd1 N2 C12 -1.0(2)
N1 Pd1 N2 C14 177.9(4)
N1 Pd1 C1 C2 178.9(3)
N1 Pd1 C1 C6 1.0(2)
N1 C7 C8 C9 -0.1(5)
N1 C11 C12 O1 -175.4(3)
N1 C11 C12 N2 4.0(4)
N2 Pd1 N1 C7 177.7(2)
N2 Pd1 N1 C11 3.3(2)
N2 Pd1 C1 C2 -179.9(3)
N2 Pd1 C1 C6 2.2(5)
N2 C14 C15 C16 75.4(4)
N2 C14 C15 C20 -103.0(4)
C1 Pd1 N1 C7 -2.8(2)
C1 Pd1 N1 C11 -177.1(2)
C1 Pd1 N2 C12 -2.2(5)
C1 Pd1 N2 C14 176.6(3)
C1 C2 C3 C4 0.4(5)
C1 C6 C7 N1 -2.9(4)
C1 C6 C7 C8 173.2(3)
C2 C1 C6 C5 0.9(4)
C2 C1 C6 C7 -177.4(3)
C2 C3 C4 C5 -0.9(6)
C3 C4 C5 C6 1.3(5)
C4 C5 C6 C1 -1.3(5)
C4 C5 C6 C7 176.8(3)
C5 C6 C7 N1 178.9(3)
C5 C6 C7 C8 -5.0(5)
C6 C1 C2 C3 -0.4(5)
C6 C7 C8 C9 -175.9(3)
C7 N1 C11 C10 -1.6(5)
C7 N1 C11 C12 -178.9(3)
C7 C8 C9 C10 -0.9(6)
C8 C9 C10 C11 0.7(6)
C9 C10 C11 N1 0.5(5)
C9 C10 C11 C12 177.4(3)
C10 C11 C12 O1 7.5(5)
C10 C11 C12 N2 -173.1(4)
C11 N1 C7 C6 177.9(3)
C11 N1 C7 C8 1.3(5)
C12 O1 C13 C14 4.2(3)
C12 N2 C14 C13 3.7(3)
C12 N2 C14 C15 -120.3(3)
C13 O1 C12 N2 -2.1(4)
C13 O1 C12 C11 177.4(3)
C13 C14 C15 C16 -40.3(4)
C13 C14 C15 C20 141.3(3)
C14 N2 C12 O1 -1.2(4)
C14 N2 C12 C11 179.4(3)
C14 C15 C16 C17 -177.9(3)
C14 C15 C20 C19 177.8(3)
C15 C16 C17 C18 1.0(6)
C16 C15 C20 C19 -0.6(5)
C16 C17 C18 C19 -2.5(7)
C17 C18 C19 C20 2.5(7)
C18 C19 C20 C15 -0.9(6)
C20 C15 C16 C17 0.6(5)
